data_7151787
loop_
_publ_author_name
'Patel, Bhaven'
'Carlisle, Julie'
'Bottle, Steven E.'
'Hanson, Graeme R.'
'Kariuki, Benson M.'
'Male, Louise'
'McMurtrie, John C.'
'Spencer, Neil'
'Grainger, Richard S.'

_publ_section_title
;
 In search of a new class of stable nitroxide: synthesis and reactivity
 of a peri-substituted N,N-bissulfonylhydroxylamine.
;
_journal_issue 7
_journal_name_full 'Organic &amp; biomolecular chemistry'
_journal_page_first 2336
_journal_page_last 2344
_journal_paper_doi 10.1039/c0ob00976h
_journal_volume 9
_journal_year 2011
_chemical_formula_moiety 'C10 H7 N O5 S2, H2 O'
_chemical_formula_sum 'C10 H9 N O6 S2'
_chemical_formula_weight 303.30
_chemical_name_common
;2-hydroxynaphtho(1,8-de)(1,3,2)dithiazine 1,1,3,3-tetraoxide
monohydrate
;
_chemical_name_systematic
;
2-hydroxynaphtho[1,8-de][1,3,2]dithiazine
1,1,3,3-tetraoxide monohydrate
;
_space_group_IT_number 14
_symmetry_cell_setting monoclinic
_symmetry_space_group_name_Hall '-P 2yn'
_symmetry_space_group_name_H-M 'P 1 21/n 1'
_atom_sites_solution_hydrogens geom
_atom_sites_solution_primary direct
_atom_sites_solution_secondary difmap
_audit_creation_method SHELXL-97
_cell_angle_alpha 90.00
_cell_angle_beta 94.399(2)
_cell_angle_gamma 90.00
_cell_formula_units_Z 4
_cell_length_a 6.9698(2)
_cell_length_b 9.4671(3)
_cell_length_c 17.7500(4)
_cell_measurement_reflns_used 13402
_cell_measurement_temperature 120(2)
_cell_measurement_theta_max 27.48
_cell_measurement_theta_min 2.91
_cell_volume 1167.76(6)
_computing_cell_refinement 'DENZO (Otwinowski & Minor, 1997) & COLLECT (Hooft, R.W.W., 1998)'
_computing_data_collection 'COLLECT (Hooft, R.W.W., 1998)'
_computing_data_reduction 'DENZO (Otwinowski & Minor, 1997) & COLLECT (Hooft, R.W.W., 1998)'
_computing_molecular_graphics 'Ortep-3 for Windows (Farrugia, 1997)'
_computing_publication_material 'WinGX (Farrugia, 1999)'
_computing_structure_refinement 'SHELXL-97 (Sheldrick, 1997)'
_computing_structure_solution 'SHELXS-97 (Sheldrick, 1997)'
_diffrn_ambient_temperature 120(2)
_diffrn_detector_area_resol_mean 9.091
_diffrn_measured_fraction_theta_full 0.999
_diffrn_measured_fraction_theta_max 0.999
_diffrn_measurement_device_type 'Bruker-Nonius Roper CCD camera on \k-goniostat'
_diffrn_measurement_method '\f & \w scans'
_diffrn_radiation_monochromator graphite
_diffrn_radiation_source 'Bruker-Nonius FR591 rotating anode'
_diffrn_radiation_type MoK\a
_diffrn_radiation_wavelength 0.71073
_diffrn_reflns_av_R_equivalents 0.0898
_diffrn_reflns_av_sigmaI/netI 0.0522
_diffrn_reflns_limit_h_max 9
_diffrn_reflns_limit_h_min -8
_diffrn_reflns_limit_k_max 12
_diffrn_reflns_limit_k_min -12
_diffrn_reflns_limit_l_max 23
_diffrn_reflns_limit_l_min -22
_diffrn_reflns_number 16422
_diffrn_reflns_theta_full 27.48
_diffrn_reflns_theta_max 27.48
_diffrn_reflns_theta_min 3.07
_exptl_absorpt_coefficient_mu 0.479
_exptl_absorpt_correction_T_max 0.9403
_exptl_absorpt_correction_T_min 0.7819
_exptl_absorpt_correction_type multi-scan
_exptl_absorpt_process_details 'SADABS 2007/2 (Sheldrick, G.M., 2007)'
_exptl_crystal_colour Colourless
_exptl_crystal_density_diffrn 1.725
_exptl_crystal_density_method 'not measured'
_exptl_crystal_description Prism
_exptl_crystal_F_000 624
_exptl_crystal_size_max 0.54
_exptl_crystal_size_mid 0.16
_exptl_crystal_size_min 0.13
_refine_diff_density_max 0.773
_refine_diff_density_min -0.973
_refine_diff_density_rms 0.158
_refine_ls_extinction_method none
_refine_ls_goodness_of_fit_ref 1.082
_refine_ls_hydrogen_treatment mixed
_refine_ls_matrix_type full
_refine_ls_number_parameters 179
_refine_ls_number_reflns 2668
_refine_ls_number_restraints 3
_refine_ls_restrained_S_all 1.081
_refine_ls_R_factor_all 0.0645
_refine_ls_R_factor_gt 0.0552
_refine_ls_shift/su_max 0.000
_refine_ls_shift/su_mean 0.000
_refine_ls_structure_factor_coef Fsqd
_refine_ls_weighting_details 'calc w=1/[\s^2^(Fo^2^)+(0.1067P)^2^+0.4451P] where P=(Fo^2^+2Fc^2^)/3'
_refine_ls_weighting_scheme calc
_refine_ls_wR_factor_gt 0.1506
_refine_ls_wR_factor_ref 0.1599
_reflns_number_gt 2241
_reflns_number_total 2668
_reflns_threshold_expression >2sigma(I)
_cod_data_source_file c0ob00976h.txt
_cod_data_source_block 1.H2O
_cod_depositor_comments
;
The following automatic conversions were performed:
'_symmetry_cell_setting' value 'Monoclinic' changed to 'monoclinic'
according to '/home/saulius/struct/CIF-dictionaries/cif_core.dic'
dictionary named 'cif_core.dic' version 2.4.1 from
2010-06-29.

'_exptl_absorpt_correction_type' value 'Multi-scan' changed
to 'multi-scan' according to
'/home/saulius/struct/CIF-dictionaries/cif_core.dic' dictionary named
'cif_core.dic' version 2.4.1 from 2010-06-29.

Automatic conversion script
Id: cif_fix_enum 1555 2011-01-17 13:19:09Z saulius 
;
_cod_original_sg_symbol_H-M 'P 2(1)/n'
_cod_database_code 7151787

loop_
_symmetry_equiv_pos_as_xyz
'x, y, z'
'-x+1/2, y+1/2, -z+1/2'
'-x, -y, -z'
'x-1/2, -y-1/2, z-1/2'

loop_
_atom_site_label
_atom_site_type_symbol
_atom_site_fract_x
_atom_site_fract_y
_atom_site_fract_z
_atom_site_U_iso_or_equiv
_atom_site_adp_type
_atom_site_occupancy
_atom_site_symmetry_multiplicity
_atom_site_calc_flag
_atom_site_refinement_flags
_atom_site_disorder_assembly
_atom_site_disorder_group
C1 C 0.8094(3) 0.0492(2) 0.12762(12) 0.0150(5) Uani 1 1 d . . .
C2 C 0.8715(3) -0.0841(2) 0.14828(13) 0.0173(5) Uani 1 1 d . . .
H2 H 0.9156 -0.1027 0.1993 0.021 Uiso 1 1 calc R . .
C3 C 0.8701(3) -0.1934(2) 0.09426(14) 0.0184(5) Uani 1 1 d . . .
H3 H 0.9096 -0.2861 0.1089 0.022 Uiso 1 1 calc R . .
C4 C 0.8114(3) -0.1645(2) 0.02080(14) 0.0174(5) Uani 1 1 d . . .
H4 H 0.8096 -0.2383 -0.0155 0.021 Uiso 1 1 calc R . .
C5 C 0.7528(3) -0.0264(2) -0.00272(12) 0.0149(5) Uani 1 1 d . . .
C6 C 0.7495(3) 0.0853(2) 0.05127(12) 0.0144(5) Uani 1 1 d . . .
C7 C 0.6982(3) 0.0009(3) -0.08019(13) 0.0180(5) Uani 1 1 d . . .
H7 H 0.6984 -0.0741 -0.1157 0.022 Uiso 1 1 calc R . .
C8 C 0.6453(3) 0.1337(3) -0.10427(14) 0.0199(5) Uani 1 1 d . . .
H8 H 0.6096 0.1503 -0.1563 0.024 Uiso 1 1 calc R . .
C9 C 0.6438(3) 0.2454(3) -0.05234(13) 0.0195(5) Uani 1 1 d . . .
H9 H 0.6090 0.3377 -0.0694 0.023 Uiso 1 1 calc R . .
C10 C 0.6924(3) 0.2217(2) 0.02322(13) 0.0161(5) Uani 1 1 d . . .
N1 N 0.8329(3) 0.3279(2) 0.15859(12) 0.0198(5) Uani 1 1 d . . .
O1 O 0.9452(3) 0.15103(19) 0.25841(10) 0.0267(4) Uani 1 1 d . . .
O2 O 0.6006(3) 0.17697(19) 0.22306(11) 0.0252(4) Uani 1 1 d . . .
O3 O 0.7451(3) 0.49067(19) 0.04950(12) 0.0381(5) Uani 1 1 d . . .
O4 O 0.4882(3) 0.3723(2) 0.11249(11) 0.0305(5) Uani 1 1 d . . .
O5 O 1.0198(2) 0.31854(19) 0.13148(11) 0.0250(4) Uani 1 1 d . . .
H5 H 1.0942 0.3752 0.1556 0.038 Uiso 1 1 calc R . .
S1 S 0.79312(8) 0.17067(6) 0.20093(3) 0.0175(2) Uani 1 1 d . . .
S2 S 0.67211(9) 0.36805(6) 0.08342(3) 0.0213(2) Uani 1 1 d . . .
O101 O 0.1850(3) 0.5198(3) 0.21074(15) 0.0490(7) Uani 1 1 d D . .
H01A H 0.305(3) 0.543(4) 0.217(2) 0.074 Uiso 1 1 d D . .
H01B H 0.115(5) 0.582(4) 0.231(2) 0.074 Uiso 1 1 d D . .

loop_
_atom_site_aniso_label
_atom_site_aniso_U_11
_atom_site_aniso_U_22
_atom_site_aniso_U_33
_atom_site_aniso_U_23
_atom_site_aniso_U_13
_atom_site_aniso_U_12
C1 0.0166(11) 0.0092(10) 0.0193(11) -0.0032(8) 0.0016(9) -0.0015(8)
C2 0.0197(11) 0.0124(11) 0.0197(11) 0.0007(9) 0.0012(9) -0.0015(8)
C3 0.0201(11) 0.0087(10) 0.0263(13) 0.0013(9) 0.0010(9) -0.0006(8)
C4 0.0168(11) 0.0102(11) 0.0256(12) -0.0051(9) 0.0047(9) -0.0027(8)
C5 0.0150(11) 0.0115(11) 0.0186(11) -0.0029(8) 0.0030(8) -0.0024(8)
C6 0.0144(10) 0.0103(11) 0.0184(11) -0.0011(8) 0.0006(8) -0.0018(8)
C7 0.0161(11) 0.0179(12) 0.0202(11) -0.0024(9) 0.0021(9) -0.0032(9)
C8 0.0199(12) 0.0219(13) 0.0176(11) 0.0024(9) 0.0001(9) -0.0013(9)
C9 0.0188(12) 0.0150(11) 0.0248(12) 0.0034(9) 0.0022(9) 0.0004(9)
C10 0.0159(11) 0.0086(11) 0.0236(11) -0.0007(8) 0.0013(9) -0.0005(8)
N1 0.0198(11) 0.0146(10) 0.0251(11) -0.0027(8) 0.0021(8) -0.0018(8)
O1 0.0336(11) 0.0209(9) 0.0240(9) -0.0064(7) -0.0087(8) 0.0045(7)
O2 0.0292(10) 0.0195(10) 0.0279(10) -0.0066(7) 0.0096(8) -0.0027(7)
O3 0.0658(14) 0.0095(9) 0.0381(11) 0.0024(8) -0.0018(10) -0.0058(9)
O4 0.0277(10) 0.0294(11) 0.0336(11) -0.0089(8) -0.0022(8) 0.0130(8)
O5 0.0205(9) 0.0217(10) 0.0336(10) -0.0096(7) 0.0069(8) -0.0058(7)
S1 0.0223(4) 0.0123(3) 0.0178(3) -0.0033(2) 0.0003(2) 0.0008(2)
S2 0.0293(4) 0.0083(3) 0.0259(4) -0.0023(2) -0.0010(3) 0.0031(2)
O101 0.0243(11) 0.0510(15) 0.0725(17) -0.0406(13) 0.0084(11) -0.0103(10)

loop_
_atom_type_symbol
_atom_type_description
_atom_type_scat_dispersion_real
_atom_type_scat_dispersion_imag
_atom_type_scat_source
C C 0.0033 0.0016 'International Tables Vol C Tables 4.2.6.8 and 6.1.1.4'
H H 0.0000 0.0000 'International Tables Vol C Tables 4.2.6.8 and 6.1.1.4'
N N 0.0061 0.0033 'International Tables Vol C Tables 4.2.6.8 and 6.1.1.4'
O O 0.0106 0.0060 'International Tables Vol C Tables 4.2.6.8 and 6.1.1.4'
S S 0.1246 0.1234 'International Tables Vol C Tables 4.2.6.8 and 6.1.1.4'

loop_
_geom_angle_atom_site_label_1
_geom_angle_atom_site_label_2
_geom_angle_atom_site_label_3
_geom_angle
_geom_angle_site_symmetry_1
_geom_angle_site_symmetry_3
_geom_angle_publ_flag
C2 C1 C6 122.4(2) . . ?
C2 C1 S1 116.28(17) . . ?
C6 C1 S1 121.17(16) . . ?
C1 C2 C3 120.4(2) . . ?
C1 C2 H2 119.8 . . ?
C3 C2 H2 119.8 . . ?
C4 C3 C2 119.3(2) . . ?
C4 C3 H3 120.4 . . ?
C2 C3 H3 120.4 . . ?
C3 C4 C5 121.5(2) . . ?
C3 C4 H4 119.2 . . ?
C5 C4 H4 119.2 . . ?
C7 C5 C4 120.0(2) . . ?
C7 C5 C6 119.8(2) . . ?
C4 C5 C6 120.2(2) . . ?
C5 C6 C1 116.1(2) . . ?
C5 C6 C10 117.0(2) . . ?
C1 C6 C10 126.9(2) . . ?
C8 C7 C5 120.9(2) . . ?
C8 C7 H7 119.5 . . ?
C5 C7 H7 119.5 . . ?
C7 C8 C9 120.1(2) . . ?
C7 C8 H8 119.9 . . ?
C9 C8 H8 119.9 . . ?
C10 C9 C8 120.2(2) . . ?
C10 C9 H9 119.9 . . ?
C8 C9 H9 119.9 . . ?
C9 C10 C6 121.9(2) . . ?
C9 C10 S2 115.94(17) . . ?
C6 C10 S2 122.16(17) . . ?
O5 N1 S1 106.22(14) . . ?
O5 N1 S2 108.06(15) . . ?
S1 N1 S2 114.74(12) . . ?
N1 O5 H5 109.5 . . ?
O1 S1 O2 118.11(12) . . ?
O1 S1 N1 107.04(11) . . ?
O2 S1 N1 105.89(11) . . ?
O1 S1 C1 111.09(11) . . ?
O2 S1 C1 110.40(11) . . ?
N1 S1 C1 103.01(10) . . ?
O4 S2 O3 119.61(13) . . ?
O4 S2 N1 106.11(11) . . ?
O3 S2 N1 106.06(12) . . ?
O4 S2 C10 111.09(11) . . ?
O3 S2 C10 109.74(12) . . ?
N1 S2 C10 102.65(10) . . ?
H01A O101 H01B 111(3) . . ?

loop_
_geom_bond_atom_site_label_1
_geom_bond_atom_site_label_2
_geom_bond_distance
_geom_bond_site_symmetry_2
_geom_bond_publ_flag
C1 C2 1.374(3) . ?
C1 C6 1.429(3) . ?
C1 S1 1.747(2) . ?
C2 C3 1.410(3) . ?
C2 H2 0.9500 . ?
C3 C4 1.364(3) . ?
C3 H3 0.9500 . ?
C4 C5 1.423(3) . ?
C4 H4 0.9500 . ?
C5 C7 1.422(3) . ?
C5 C6 1.429(3) . ?
C6 C10 1.429(3) . ?
C7 C8 1.370(3) . ?
C7 H7 0.9500 . ?
C8 C9 1.403(3) . ?
C8 H8 0.9500 . ?
C9 C10 1.376(3) . ?
C9 H9 0.9500 . ?
C10 S2 1.762(2) . ?
N1 O5 1.425(3) . ?
N1 S1 1.699(2) . ?
N1 S2 1.718(2) . ?
O1 S1 1.4258(18) . ?
O2 S1 1.4279(19) . ?
O3 S2 1.420(2) . ?
O4 S2 1.419(2) . ?
O5 H5 0.8400 . ?
O101 H01A 0.863(18) . ?
O101 H01B 0.859(19) . ?

loop_
_geom_hbond_atom_site_label_D
_geom_hbond_atom_site_label_H
_geom_hbond_atom_site_label_A
_geom_hbond_distance_DH
_geom_hbond_distance_HA
_geom_hbond_distance_DA
_geom_hbond_angle_DHA
_geom_hbond_site_symmetry_A
O5 H5 O101 0.84 1.77 2.586(3) 162.8 1_655
O101 H01A O1 0.863(18) 2.04(2) 2.876(3) 163(4) 2_655
O101 H01B O2 0.859(19) 1.98(2) 2.814(3) 163(4) 2

loop_
_geom_torsion_atom_site_label_1
_geom_torsion_atom_site_label_2
_geom_torsion_atom_site_label_3
_geom_torsion_atom_site_label_4
_geom_torsion
_geom_torsion_site_symmetry_1
_geom_torsion_site_symmetry_2
_geom_torsion_site_symmetry_3
_geom_torsion_site_symmetry_4
_geom_torsion_publ_flag
C6 C1 C2 C3 -2.8(3) . . . . ?
S1 C1 C2 C3 173.31(17) . . . . ?
C1 C2 C3 C4 1.8(4) . . . . ?
C2 C3 C4 C5 0.5(3) . . . . ?
C3 C4 C5 C7 178.0(2) . . . . ?
C3 C4 C5 C6 -1.7(3) . . . . ?
C7 C5 C6 C1 -179.0(2) . . . . ?
C4 C5 C6 C1 0.7(3) . . . . ?
C7 C5 C6 C10 -0.8(3) . . . . ?
C4 C5 C6 C10 178.9(2) . . . . ?
C2 C1 C6 C5 1.5(3) . . . . ?
S1 C1 C6 C5 -174.41(16) . . . . ?
C2 C1 C6 C10 -176.5(2) . . . . ?
S1 C1 C6 C10 7.6(3) . . . . ?
C4 C5 C7 C8 -178.6(2) . . . . ?
C6 C5 C7 C8 1.1(3) . . . . ?
C5 C7 C8 C9 -0.2(4) . . . . ?
C7 C8 C9 C10 -1.0(4) . . . . ?
C8 C9 C10 C6 1.3(4) . . . . ?
C8 C9 C10 S2 -176.61(18) . . . . ?
C5 C6 C10 C9 -0.4(3) . . . . ?
C1 C6 C10 C9 177.6(2) . . . . ?
C5 C6 C10 S2 177.44(16) . . . . ?
C1 C6 C10 S2 -4.6(3) . . . . ?
O5 N1 S1 O1 57.25(16) . . . . ?
S2 N1 S1 O1 176.56(12) . . . . ?
O5 N1 S1 O2 -175.91(13) . . . . ?
S2 N1 S1 O2 -56.60(15) . . . . ?
O5 N1 S1 C1 -59.95(15) . . . . ?
S2 N1 S1 C1 59.36(15) . . . . ?
C2 C1 S1 O1 36.6(2) . . . . ?
C6 C1 S1 O1 -147.20(18) . . . . ?
C2 C1 S1 O2 -96.40(19) . . . . ?
C6 C1 S1 O2 79.8(2) . . . . ?
C2 C1 S1 N1 150.91(18) . . . . ?
C6 C1 S1 N1 -32.9(2) . . . . ?
O5 N1 S2 O4 178.40(13) . . . . ?
S1 N1 S2 O4 60.13(15) . . . . ?
O5 N1 S2 O3 -53.40(17) . . . . ?
S1 N1 S2 O3 -171.67(13) . . . . ?
O5 N1 S2 C10 61.74(15) . . . . ?
S1 N1 S2 C10 -56.53(15) . . . . ?
C9 C10 S2 O4 92.1(2) . . . . ?
C6 C10 S2 O4 -85.8(2) . . . . ?
C9 C10 S2 O3 -42.4(2) . . . . ?
C6 C10 S2 O3 139.64(19) . . . . ?
C9 C10 S2 N1 -154.87(18) . . . . ?
C6 C10 S2 N1 27.2(2) . . . . ?

loop_
_cod_related_entry_id
_cod_related_entry_database
_cod_related_entry_code
1 ChemSpider 30653480
